data_4087934
loop_
_publ_author_name
'Sherbow, Tobias J.'
'Carr, Cody R.'
'Saisu, Tomoya'
'Fettinger, James C.'
'Berben, Louise A.'

_publ_section_title
;
 Insight into Varied Reaction Pathways for O--H and N--H Bond Activation
 by Bis(imino)pyridine Complexes of Al(III)
;
_journal_issue 1
_journal_name_full Organometallics
_journal_page_first 9
_journal_paper_doi 10.1021/acs.organomet.5b00743
_journal_volume 35
_journal_year 2015
_chemical_formula_moiety 'C59 H60 Al F6 N3 O2'
_chemical_formula_sum 'C59 H60 Al F6 N3 O2'
_chemical_formula_weight 984.08
_space_group_crystal_system triclinic
_space_group_IT_number 2
_space_group_name_Hall '-P 1'
_space_group_name_H-M_alt 'P -1'
_atom_sites_solution_hydrogens mixed
_audit_creation_method SHELXL-2014/7
_cell_angle_alpha 73.0848(12)
_cell_angle_beta 88.2081(14)
_cell_angle_gamma 86.3652(14)
_cell_formula_units_Z 2
_cell_length_a 10.2264(3)
_cell_length_b 15.4589(4)
_cell_length_c 17.0819(4)
_cell_measurement_reflns_used 9927
_cell_measurement_temperature 90(2)
_cell_measurement_theta_max 69.12
_cell_measurement_theta_min 4.58
_cell_volume 2578.20(12)
_computing_cell_refinement 'SAINT (8.34a) (Bruker, 2013)'
_computing_data_collection 'Apex2 (2014.9-1) (Bruker, 2014)'
_computing_data_reduction 'SAINT (8.34a) (Bruker, 2013)'
_computing_molecular_graphics 'Bruker SHELXTL'
_computing_publication_material 'Bruker SHELXTL'
_computing_structure_refinement 'SHELXL-2014/7 (Sheldrick, 2014)'
_computing_structure_solution 'SHELXT (Sheldrick, 2014)'
_diffrn_ambient_temperature 90(2)
_diffrn_measured_fraction_theta_full 0.962
_diffrn_measured_fraction_theta_max 0.955
_diffrn_measurement_device_type 'Bruker APEX-II CCD'
_diffrn_measurement_method '\f and \w scans'
_diffrn_radiation_type CuK\a
_diffrn_radiation_wavelength 1.54178
_diffrn_reflns_av_unetI/netI 0.0598
_diffrn_reflns_Laue_measured_fraction_full 0.962
_diffrn_reflns_Laue_measured_fraction_max 0.955
_diffrn_reflns_limit_h_max 12
_diffrn_reflns_limit_h_min -12
_diffrn_reflns_limit_k_max 18
_diffrn_reflns_limit_k_min -18
_diffrn_reflns_limit_l_max 20
_diffrn_reflns_limit_l_min -20
_diffrn_reflns_number 15576
_diffrn_reflns_point_group_measured_fraction_full 0.962
_diffrn_reflns_point_group_measured_fraction_max 0.955
_diffrn_reflns_theta_full 67.679
_diffrn_reflns_theta_max 69.127
_diffrn_reflns_theta_min 4.581
_exptl_absorpt_coefficient_mu 0.906
_exptl_absorpt_correction_T_max 0.7532
_exptl_absorpt_correction_T_min 0.5678
_exptl_absorpt_correction_type multi-scan
_exptl_absorpt_process_details 'TWINABS V2012/1 (Sheldrick, 2012)'
_exptl_crystal_colour Blue
_exptl_crystal_density_diffrn 1.268
_exptl_crystal_description Plate
_exptl_crystal_F_000 1036
_exptl_crystal_size_max 0.446
_exptl_crystal_size_mid 0.237
_exptl_crystal_size_min 0.036
_refine_diff_density_max 0.437
_refine_diff_density_min -0.309
_refine_diff_density_rms 0.051
_refine_ls_extinction_method none
_refine_ls_goodness_of_fit_ref 1.020
_refine_ls_hydrogen_treatment refU
_refine_ls_matrix_type full
_refine_ls_number_parameters 712
_refine_ls_number_reflns 15576
_refine_ls_number_restraints 0
_refine_ls_restrained_S_all 1.020
_refine_ls_R_factor_all 0.0505
_refine_ls_R_factor_gt 0.0470
_refine_ls_shift/su_max 0.001
_refine_ls_shift/su_mean 0.000
_refine_ls_structure_factor_coef Fsqd
_refine_ls_weighting_details 'w=1/[\s^2^(Fo^2^)+(0.0736P)^2^+0.7093P] where P=(Fo^2^+2Fc^2^)/3'
_refine_ls_weighting_scheme calc
_refine_ls_wR_factor_gt 0.1258
_refine_ls_wR_factor_ref 0.1293
_reflns_Friedel_coverage 0.000
_reflns_number_gt 14420
_reflns_number_total 15576
_reflns_threshold_expression 'I > 2\s(I)'
_cod_data_source_file om5b00743_si_002.cif
_cod_data_source_block TS14TW51
_cod_depositor_comments
;
The following automatic conversions were performed:

data item '_exptl_absorpt_correction_type' value 'Multi-scan' was
changed to 'multi-scan' in accordance with the
/home/saulius/struct/COD-crude-data/automatic-downloads/DataCite-retrospective/ACS/depositions/lib/dictionaries/cif_core.dic
dictionary named 'cif_core.dic' version 2.4.2 last updated on
2011-04-26.

Automatic conversion script
Id: cif_fix_values 6909 2019-04-08 15:41:33Z antanas 
;
_cod_database_code 4087934
_shelx_shelxl_version_number 2014/7
_shelx_space_group_comment
; 
The symmetry employed for this shelxl refinement is uniquely defined 
by the following loop, which should always be used as a source of 
symmetry information in preference to the above space-group names. 
They are only intended as comments. 
;
_shelx_estimated_absorpt_t_min 0.688
_shelx_estimated_absorpt_t_max 0.968

loop_
_space_group_symop_operation_xyz
'x, y, z'
'-x, -y, -z'

loop_
_atom_site_label
_atom_site_type_symbol
_atom_site_fract_x
_atom_site_fract_y
_atom_site_fract_z
_atom_site_U_iso_or_equiv
_atom_site_adp_type
_atom_site_occupancy
_atom_site_site_symmetry_order
_atom_site_calc_flag
_atom_site_refinement_flags_posn
Al1 Al 0.94463(6) 0.82111(4) 0.22345(3) 0.02176(14) Uani 1 1 d .
C1 C 0.9121(2) 0.64157(13) 0.17757(11) 0.0244(4) Uani 1 1 d .
N1 N 0.99739(17) 0.71363(10) 0.17509(9) 0.0226(4) Uani 1 1 d .
O1 O 0.85956(15) 0.75880(9) 0.30761(8) 0.0270(3) Uani 1 1 d .
C2 C 0.8134(2) 0.65822(13) 0.11881(12) 0.0262(4) Uani 1 1 d .
N2 N 1.12089(17) 0.84323(11) 0.19379(9) 0.0237(3) Uani 1 1 d .
O2 O 0.83923(14) 0.88804(9) 0.14957(8) 0.0252(3) Uani 1 1 d .
C3 C 0.7277(2) 0.59041(15) 0.12452(13) 0.0324(5) Uani 1 1 d .
H3 H 0.6603 0.5999 0.0853 0.024(5) Uiso 1 1 calc R
N3 N 0.97379(18) 0.93239(11) 0.27437(9) 0.0226(3) Uani 1 1 d .
H3A H 0.906(2) 0.9636(16) 0.2443(15) 0.027(6) Uiso 1 1 d .
C4 C 0.7385(2) 0.50950(15) 0.18611(14) 0.0354(5) Uani 1 1 d .
H4 H 0.6787 0.4641 0.1891 0.050(8) Uiso 1 1 calc R
C5 C 0.8362(2) 0.49448(14) 0.24341(13) 0.0331(5) Uani 1 1 d .
H5 H 0.8425 0.4386 0.2855 0.036(6) Uiso 1 1 calc R
C6 C 0.9254(2) 0.55946(13) 0.24068(12) 0.0280(4) Uani 1 1 d .
C7 C 0.7974(2) 0.74658(14) 0.04976(12) 0.0280(4) Uani 1 1 d .
H7 H 0.8668 0.7870 0.0556 0.018(5) Uiso 1 1 calc R
C8 C 0.6639(2) 0.79481(16) 0.05590(14) 0.0351(5) Uani 1 1 d .
H8A H 0.5944 0.7577 0.0476 0.031(6) Uiso 1 1 calc R
H8B H 0.6584 0.8536 0.0139 0.045(7) Uiso 1 1 calc R
H8C H 0.6534 0.8041 0.1102 0.036(6) Uiso 1 1 calc R
C9 C 0.8139(2) 0.73145(15) -0.03522(13) 0.0336(5) Uani 1 1 d .
H9A H 0.8998 0.7010 -0.0392 0.042(7) Uiso 1 1 calc R
H9B H 0.8075 0.7900 -0.0775 0.048(8) Uiso 1 1 calc R
H9C H 0.7449 0.6937 -0.0430 0.029(6) Uiso 1 1 calc R
C10 C 1.0289(2) 0.53855(14) 0.30608(13) 0.0315(5) Uani 1 1 d .
H10 H 1.0875 0.5904 0.2935 0.026(6) Uiso 1 1 calc R
C11 C 1.1131(3) 0.45250(15) 0.30662(15) 0.0418(6) Uani 1 1 d .
H11A H 1.0602 0.3996 0.3265 0.054(8) Uiso 1 1 calc R
H11B H 1.1879 0.4462 0.3427 0.056(8) Uiso 1 1 calc R
H11C H 1.1450 0.4568 0.2510 0.051(8) Uiso 1 1 calc R
C12 C 0.9673(3) 0.52805(16) 0.39109(13) 0.0397(6) Uani 1 1 d .
H12A H 0.9196 0.5848 0.3918 0.046(7) Uiso 1 1 calc R
H12B H 1.0364 0.5134 0.4321 0.043(7) Uiso 1 1 calc R
H12C H 0.9065 0.4792 0.4037 0.037(7) Uiso 1 1 calc R
C13 C 1.1196(2) 0.70942(12) 0.15306(11) 0.0230(4) Uani 1 1 d .
C14 C 1.1878(2) 0.63315(13) 0.12858(12) 0.0253(4) Uani 1 1 d .
C15 C 1.1314(2) 0.59444(14) 0.07417(13) 0.0299(5) Uani 1 1 d .
H15 H 1.0491 0.6184 0.0506 0.032(6) Uiso 1 1 calc R
C16 C 1.1941(3) 0.52171(15) 0.05437(15) 0.0383(5) Uani 1 1 d .
H16 H 1.1558 0.4968 0.0164 0.048(8) Uiso 1 1 calc R
C17 C 1.3127(3) 0.48505(15) 0.08979(16) 0.0408(6) Uani 1 1 d .
H17 H 1.3552 0.4344 0.0768 0.046(7) Uiso 1 1 calc R
C18 C 1.3688(2) 0.52215(15) 0.14396(15) 0.0378(5) Uani 1 1 d .
H18 H 1.4500 0.4967 0.1684 0.042(7) Uiso 1 1 calc R
C19 C 1.3077(2) 0.59648(14) 0.16313(13) 0.0316(5) Uani 1 1 d .
H19 H 1.3479 0.6223 0.1998 0.027(6) Uiso 1 1 calc R
C20 C 1.1916(2) 0.78863(13) 0.15508(11) 0.0237(4) Uani 1 1 d .
C21 C 1.3076(2) 0.81036(14) 0.11654(12) 0.0278(4) Uani 1 1 d .
H21 H 1.3560 0.7699 0.0925 0.026(6) Uiso 1 1 calc R
C22 C 1.3551(2) 0.89636(15) 0.11322(13) 0.0310(5) Uani 1 1 d .
H22 H 1.4343 0.9147 0.0844 0.036(6) Uiso 1 1 calc R
C23 C 1.2888(2) 0.95195(14) 0.15058(12) 0.0287(4) Uani 1 1 d .
H23 H 1.3208 1.0095 0.1465 0.028(6) Uiso 1 1 calc R
C24 C 1.1693(2) 0.92493(13) 0.19680(11) 0.0245(4) Uani 1 1 d .
C25 C 1.0976(2) 0.97261(13) 0.24082(11) 0.0241(4) Uani 1 1 d .
C26 C 1.1306(2) 1.05962(13) 0.25227(11) 0.0240(4) Uani 1 1 d .
C27 C 1.2595(2) 1.07599(14) 0.26740(12) 0.0276(4) Uani 1 1 d .
H27 H 1.3259 1.0287 0.2736 0.026(6) Uiso 1 1 calc R
C28 C 1.2922(2) 1.15918(14) 0.27355(12) 0.0309(5) Uani 1 1 d .
H28 H 1.3805 1.1687 0.2829 0.033(6) Uiso 1 1 calc R
C29 C 1.1963(2) 1.22896(14) 0.26601(12) 0.0313(5) Uani 1 1 d .
H29 H 1.2188 1.2866 0.2689 0.031(6) Uiso 1 1 calc R
C30 C 1.0685(2) 1.21345(14) 0.25438(12) 0.0314(5) Uani 1 1 d .
H30 H 1.0021 1.2603 0.2507 0.030(6) Uiso 1 1 calc R
C31 C 1.0352(2) 1.13001(13) 0.24794(11) 0.0267(4) Uani 1 1 d .
H31 H 0.9462 1.1205 0.2405 0.025(6) Uiso 1 1 calc R
C32 C 0.9462(2) 0.92478(13) 0.36073(11) 0.0245(4) Uani 1 1 d .
C33 C 0.8340(2) 0.97082(13) 0.38253(12) 0.0269(4) Uani 1 1 d .
C34 C 0.8103(2) 0.96177(14) 0.46524(13) 0.0310(5) Uani 1 1 d .
H34 H 0.7346 0.9919 0.4810 0.030(6) Uiso 1 1 calc R
C35 C 0.8943(2) 0.90997(15) 0.52502(12) 0.0336(5) Uani 1 1 d .
H35 H 0.8778 0.9060 0.5810 0.030(6) Uiso 1 1 calc R
C36 C 1.0018(2) 0.86443(14) 0.50258(12) 0.0314(5) Uani 1 1 d .
H36 H 1.0585 0.8282 0.5439 0.037(7) Uiso 1 1 calc R
C37 C 1.0307(2) 0.86958(13) 0.42077(12) 0.0266(4) Uani 1 1 d .
C38 C 0.7325(2) 1.02507(14) 0.32108(12) 0.0301(5) Uani 1 1 d .
H38 H 0.7745 1.0394 0.2655 0.027(6) Uiso 1 1 calc R
C39 C 0.6866(3) 1.11539(17) 0.33675(15) 0.0436(6) Uani 1 1 d .
H39A H 0.6364 1.1034 0.3882 0.045(7) Uiso 1 1 calc R
H39B H 0.6312 1.1512 0.2917 0.045(7) Uiso 1 1 calc R
H39C H 0.7631 1.1491 0.3403 0.085(12) Uiso 1 1 calc R
C40 C 0.6165(3) 0.96737(18) 0.32102(16) 0.0430(6) Uani 1 1 d .
H40A H 0.6475 0.9124 0.3069 0.044(7) Uiso 1 1 calc R
H40B H 0.5525 1.0021 0.2806 0.048(7) Uiso 1 1 calc R
H40C H 0.5751 0.9506 0.3755 0.065(9) Uiso 1 1 calc R
C41 C 1.1469(2) 0.81266(14) 0.40194(12) 0.0306(5) Uani 1 1 d .
H41 H 1.1490 0.8210 0.3416 0.035(6) Uiso 1 1 calc R
C42 C 1.2765(2) 0.84351(16) 0.42473(15) 0.0381(5) Uani 1 1 d .
H42A H 1.2838 0.9081 0.3966 0.059(9) Uiso 1 1 calc R
H42B H 1.3499 0.8086 0.4081 0.055(8) Uiso 1 1 calc R
H42C H 1.2785 0.8336 0.4840 0.049(8) Uiso 1 1 calc R
C43 C 1.1326(3) 0.71186(15) 0.44532(15) 0.0410(6) Uani 1 1 d .
H43A H 1.1384 0.7010 0.5046 0.042(7) Uiso 1 1 calc R
H43B H 1.2028 0.6760 0.4268 0.041(7) Uiso 1 1 calc R
H43C H 1.0475 0.6941 0.4323 0.045(7) Uiso 1 1 calc R
C44 C 0.7353(2) 0.72434(14) 0.30961(12) 0.0296(5) Uani 1 1 d .
H44A H 0.7436 0.6691 0.2913 0.035(6) Uiso 1 1 calc R
H44B H 0.6774 0.7696 0.2709 0.031(6) Uiso 1 1 calc R
C45 C 0.6734(2) 0.70169(13) 0.39423(12) 0.0268(4) Uani 1 1 d .
C46 C 0.7169(2) 0.73682(14) 0.45414(12) 0.0304(5) Uani 1 1 d .
H46 H 0.7889 0.7747 0.4427 0.029(6) Uiso 1 1 calc R
C47 C 0.6562(2) 0.71724(14) 0.53095(12) 0.0322(5) Uani 1 1 d .
H47 H 0.6858 0.7423 0.5714 0.035(6) Uiso 1 1 calc R
C48 C 0.5527(2) 0.66120(14) 0.54790(12) 0.0300(5) Uani 1 1 d .
C49 C 0.5089(2) 0.62465(15) 0.48862(13) 0.0327(5) Uani 1 1 d .
H49 H 0.4377 0.5860 0.5004 0.038(7) Uiso 1 1 calc R
C50 C 0.5696(2) 0.64496(14) 0.41241(13) 0.0321(5) Uani 1 1 d .
H50 H 0.5399 0.6198 0.3720 0.031(6) Uiso 1 1 calc R
C51 C 0.4858(3) 0.63797(16) 0.62972(13) 0.0374(5) Uani 1 1 d .
F51 F 0.35874(17) 0.66512(13) 0.62573(9) 0.0642(5) Uani 1 1 d .
C52 C 0.8714(2) 0.95875(13) 0.08018(11) 0.0277(4) Uani 1 1 d .
H52A H 0.8450 0.9447 0.0302 0.026(6) Uiso 1 1 calc R
H52B H 0.9674 0.9647 0.0774 0.040(7) Uiso 1 1 calc R
F52 F 0.53785(17) 0.67281(11) 0.68314(8) 0.0558(4) Uani 1 1 d .
C53 C 0.8025(2) 1.04681(13) 0.08420(11) 0.0263(4) Uani 1 1 d .
F53 F 0.48926(19) 0.54829(10) 0.66560(9) 0.0594(5) Uani 1 1 d .
C54 C 0.6692(2) 1.04968(14) 0.10123(13) 0.0305(5) Uani 1 1 d .
H54 H 0.6224 0.9966 0.1090 0.039(7) Uiso 1 1 calc R
C55 C 0.6032(2) 1.12841(15) 0.10710(13) 0.0330(5) Uani 1 1 d .
H55 H 0.5116 1.1297 0.1179 0.038(7) Uiso 1 1 calc R
C56 C 0.6720(2) 1.20551(14) 0.09710(12) 0.0311(5) Uani 1 1 d .
C57 C 0.8058(2) 1.20344(14) 0.08136(12) 0.0327(5) Uani 1 1 d .
H57 H 0.8530 1.2560 0.0753 0.037(7) Uiso 1 1 calc R
C58 C 0.8704(2) 1.12431(14) 0.07447(12) 0.0305(5) Uani 1 1 d .
H58 H 0.9619 1.1231 0.0630 0.039(7) Uiso 1 1 calc R
C59 C 0.6010(3) 1.29138(15) 0.10119(14) 0.0389(5) Uani 1 1 d .
F59 F 0.54759(16) 1.33773(9) 0.02894(9) 0.0483(4) Uani 1 1 d .
F60 F 0.6775(2) 1.34849(12) 0.11930(13) 0.0757(6) Uani 1 1 d .
F61 F 0.50116(19) 1.27795(10) 0.15425(10) 0.0662(5) Uani 1 1 d .

loop_
_atom_site_aniso_label
_atom_site_aniso_U_11
_atom_site_aniso_U_22
_atom_site_aniso_U_33
_atom_site_aniso_U_23
_atom_site_aniso_U_13
_atom_site_aniso_U_12
Al1 0.0213(4) 0.0230(3) 0.0196(3) -0.0043(2) 0.0005(2) 0.0000(2)
C1 0.0242(13) 0.0239(9) 0.0252(9) -0.0081(7) 0.0033(8) -0.0007(8)
N1 0.0242(11) 0.0219(8) 0.0202(7) -0.0041(6) -0.0016(6) 0.0004(6)
O1 0.0259(9) 0.0298(7) 0.0241(7) -0.0056(6) 0.0029(5) -0.0052(6)
C2 0.0248(13) 0.0291(10) 0.0268(9) -0.0119(8) 0.0035(8) -0.0012(8)
N2 0.0229(10) 0.0247(8) 0.0222(7) -0.0052(6) 0.0003(6) -0.0005(6)
O2 0.0251(9) 0.0257(7) 0.0232(6) -0.0050(5) -0.0013(5) 0.0004(5)
C3 0.0272(14) 0.0398(11) 0.0336(11) -0.0154(9) 0.0017(9) -0.0053(9)
N3 0.0213(11) 0.0254(8) 0.0202(8) -0.0052(6) -0.0009(6) -0.0011(7)
C4 0.0316(15) 0.0346(11) 0.0434(12) -0.0155(9) 0.0074(10) -0.0117(9)
C5 0.0361(15) 0.0265(10) 0.0346(11) -0.0060(8) 0.0087(9) -0.0045(9)
C6 0.0285(14) 0.0274(10) 0.0276(10) -0.0081(8) 0.0055(8) -0.0004(8)
C7 0.0260(13) 0.0297(10) 0.0284(10) -0.0085(8) -0.0031(8) 0.0005(8)
C8 0.0305(14) 0.0402(12) 0.0363(11) -0.0144(9) -0.0066(9) 0.0045(9)
C9 0.0339(15) 0.0392(12) 0.0280(10) -0.0105(9) -0.0035(9) 0.0007(9)
C10 0.0338(14) 0.0261(10) 0.0297(10) -0.0007(8) -0.0008(9) -0.0003(9)
C11 0.0435(17) 0.0311(11) 0.0428(13) 0.0005(10) -0.0018(11) 0.0056(10)
C12 0.0510(17) 0.0357(12) 0.0281(11) -0.0022(9) -0.0020(10) -0.0039(11)
C13 0.0242(13) 0.0246(9) 0.0178(8) -0.0028(7) -0.0012(7) 0.0018(8)
C14 0.0236(12) 0.0239(9) 0.0263(9) -0.0043(7) 0.0036(8) 0.0000(8)
C15 0.0251(13) 0.0299(10) 0.0342(11) -0.0093(8) 0.0014(8) -0.0002(8)
C16 0.0371(15) 0.0356(11) 0.0473(13) -0.0199(10) 0.0035(10) -0.0031(10)
C17 0.0371(16) 0.0291(11) 0.0571(15) -0.0160(10) 0.0075(11) 0.0040(10)
C18 0.0276(15) 0.0344(11) 0.0457(13) -0.0045(10) 0.0018(10) 0.0062(9)
C19 0.0284(14) 0.0323(10) 0.0323(11) -0.0070(9) -0.0008(9) 0.0004(9)
C20 0.0233(12) 0.0256(9) 0.0212(9) -0.0055(7) -0.0021(7) 0.0021(8)
C21 0.0240(13) 0.0316(10) 0.0291(10) -0.0115(8) 0.0013(8) 0.0009(8)
C22 0.0250(13) 0.0372(11) 0.0314(10) -0.0106(9) 0.0055(8) -0.0065(9)
C23 0.0284(13) 0.0284(10) 0.0298(10) -0.0085(8) 0.0013(8) -0.0055(8)
C24 0.0249(13) 0.0248(9) 0.0227(9) -0.0048(7) -0.0017(7) -0.0023(8)
C25 0.0220(12) 0.0268(9) 0.0220(9) -0.0045(7) -0.0014(7) -0.0020(8)
C26 0.0265(12) 0.0260(9) 0.0185(8) -0.0051(7) 0.0015(7) -0.0022(8)
C27 0.0253(13) 0.0305(10) 0.0268(10) -0.0085(8) -0.0002(8) 0.0011(8)
C28 0.0281(14) 0.0359(11) 0.0295(10) -0.0099(9) 0.0009(8) -0.0059(9)
C29 0.0380(15) 0.0269(10) 0.0305(10) -0.0102(8) 0.0014(9) -0.0050(9)
C30 0.0374(15) 0.0275(10) 0.0282(10) -0.0073(8) -0.0016(9) 0.0036(9)
C31 0.0237(13) 0.0315(10) 0.0249(9) -0.0083(8) -0.0020(8) 0.0004(8)
C32 0.0259(12) 0.0263(9) 0.0213(9) -0.0065(7) 0.0002(8) -0.0040(8)
C33 0.0248(13) 0.0295(10) 0.0269(10) -0.0086(8) 0.0006(8) -0.0025(8)
C34 0.0285(14) 0.0365(11) 0.0302(10) -0.0132(9) 0.0043(8) -0.0032(9)
C35 0.0397(15) 0.0400(12) 0.0220(9) -0.0094(8) 0.0026(8) -0.0083(10)
C36 0.0341(14) 0.0336(11) 0.0240(10) -0.0037(8) -0.0048(8) -0.0042(9)
C37 0.0272(13) 0.0270(9) 0.0250(9) -0.0059(8) -0.0019(8) -0.0047(8)
C38 0.0246(13) 0.0384(11) 0.0269(10) -0.0102(8) 0.0010(8) 0.0038(9)
C39 0.0458(18) 0.0456(13) 0.0391(13) -0.0150(10) -0.0049(11) 0.0165(11)
C40 0.0280(15) 0.0529(14) 0.0444(13) -0.0077(11) -0.0046(10) -0.0015(11)
C41 0.0316(14) 0.0307(10) 0.0266(10) -0.0045(8) -0.0055(8) 0.0036(9)
C42 0.0330(15) 0.0374(12) 0.0411(12) -0.0074(10) -0.0056(10) 0.0019(10)
C43 0.0425(17) 0.0315(11) 0.0466(13) -0.0076(10) -0.0094(11) 0.0026(10)
C44 0.0298(14) 0.0316(10) 0.0277(10) -0.0087(8) 0.0019(8) -0.0059(9)
C45 0.0242(13) 0.0256(9) 0.0280(10) -0.0044(8) 0.0023(8) 0.0008(8)
C46 0.0288(14) 0.0315(10) 0.0290(10) -0.0050(8) 0.0040(8) -0.0074(9)
C47 0.0365(15) 0.0338(11) 0.0254(10) -0.0071(8) 0.0013(9) -0.0036(9)
C48 0.0288(14) 0.0304(10) 0.0263(10) -0.0016(8) 0.0036(8) -0.0005(8)
C49 0.0283(14) 0.0341(11) 0.0334(11) -0.0053(9) 0.0043(9) -0.0073(9)
C50 0.0321(14) 0.0335(11) 0.0312(10) -0.0097(9) 0.0022(9) -0.0053(9)
C51 0.0346(16) 0.0408(12) 0.0325(11) -0.0040(9) 0.0047(9) -0.0046(10)
F51 0.0402(11) 0.1022(14) 0.0397(8) -0.0070(8) 0.0130(7) 0.0039(9)
C52 0.0307(14) 0.0295(10) 0.0208(9) -0.0047(8) -0.0006(8) 0.0025(8)
F52 0.0653(12) 0.0745(10) 0.0333(7) -0.0213(7) 0.0170(7) -0.0295(9)
C53 0.0286(13) 0.0296(10) 0.0186(9) -0.0038(7) -0.0049(7) 0.0019(8)
F53 0.0905(14) 0.0441(8) 0.0361(8) 0.0006(6) 0.0189(8) -0.0151(8)
C54 0.0267(14) 0.0306(10) 0.0326(10) -0.0062(8) -0.0037(8) -0.0015(9)
C55 0.0286(15) 0.0354(11) 0.0327(11) -0.0072(9) -0.0020(9) 0.0034(9)
C56 0.0355(15) 0.0311(10) 0.0246(10) -0.0055(8) -0.0051(8) 0.0055(9)
C57 0.0399(16) 0.0282(10) 0.0286(10) -0.0053(8) -0.0032(9) -0.0030(9)
C58 0.0300(15) 0.0323(10) 0.0256(10) -0.0028(8) -0.0022(8) -0.0006(9)
C59 0.0446(17) 0.0357(12) 0.0359(12) -0.0109(10) -0.0019(10) 0.0051(10)
F59 0.0578(11) 0.0360(7) 0.0428(8) -0.0021(6) -0.0014(7) 0.0148(6)
F60 0.0748(14) 0.0581(10) 0.1140(15) -0.0568(11) -0.0298(11) 0.0139(9)
F61 0.0855(14) 0.0465(8) 0.0516(9) 0.0001(7) 0.0288(8) 0.0241(8)

loop_
_atom_type_symbol
_atom_type_description
_atom_type_scat_dispersion_real
_atom_type_scat_dispersion_imag
_atom_type_scat_source
C C 0.0181 0.0091 'International Tables Vol C Tables 4.2.6.8 and 6.1.1.4'
H H 0.0000 0.0000 'International Tables Vol C Tables 4.2.6.8 and 6.1.1.4'
N N 0.0311 0.0180 'International Tables Vol C Tables 4.2.6.8 and 6.1.1.4'
O O 0.0492 0.0322 'International Tables Vol C Tables 4.2.6.8 and 6.1.1.4'
F F 0.0727 0.0534 'International Tables Vol C Tables 4.2.6.8 and 6.1.1.4'
Al Al 0.2130 0.2455 'International Tables Vol C Tables 4.2.6.8 and 6.1.1.4'

loop_
_geom_angle_atom_site_label_1
_geom_angle_atom_site_label_2
_geom_angle_atom_site_label_3
_geom_angle
O1 Al1 O2 111.41(7)
O1 Al1 N2 137.03(8)
O2 Al1 N2 111.32(7)
O1 Al1 N1 96.59(7)
O2 Al1 N1 101.77(7)
N2 Al1 N1 79.00(7)
O1 Al1 N3 94.78(6)
O2 Al1 N3 92.24(7)
N2 Al1 N3 79.26(7)
N1 Al1 N3 157.27(8)
C2 C1 C6 122.05(19)
C2 C1 N1 118.24(17)
C6 C1 N1 119.61(18)
C13 N1 C1 121.62(16)
C13 N1 Al1 114.30(12)
C1 N1 Al1 123.39(13)
C44 O1 Al1 127.80(12)
C3 C2 C1 117.74(19)
C3 C2 C7 119.32(19)
C1 C2 C7 122.94(18)
C20 N2 C24 120.43(17)
C20 N2 Al1 119.61(13)
C24 N2 Al1 118.74(13)
C52 O2 Al1 127.61(14)
C4 C3 C2 121.2(2)
C4 C3 H3 119.4
C2 C3 H3 119.4
C32 N3 C25 116.04(15)
C32 N3 Al1 121.68(12)
C25 N3 Al1 108.12(11)
C32 N3 H3A 108.8(15)
C25 N3 H3A 110.0(16)
Al1 N3 H3A 88.6(14)
C3 C4 C5 120.2(2)
C3 C4 H4 119.9
C5 C4 H4 119.9
C4 C5 C6 121.3(2)
C4 C5 H5 119.3
C6 C5 H5 119.3
C5 C6 C1 117.5(2)
C5 C6 C10 118.34(18)
C1 C6 C10 124.16(19)
C2 C7 C8 110.77(18)
C2 C7 C9 112.18(16)
C8 C7 C9 109.57(17)
C2 C7 H7 108.1
C8 C7 H7 108.1
C9 C7 H7 108.1
C7 C8 H8A 109.5
C7 C8 H8B 109.5
H8A C8 H8B 109.5
C7 C8 H8C 109.5
H8A C8 H8C 109.5
H8B C8 H8C 109.5
C7 C9 H9A 109.5
C7 C9 H9B 109.5
H9A C9 H9B 109.5
C7 C9 H9C 109.5
H9A C9 H9C 109.5
H9B C9 H9C 109.5
C6 C10 C12 111.41(19)
C6 C10 C11 111.22(18)
C12 C10 C11 109.67(18)
C6 C10 H10 108.1
C12 C10 H10 108.1
C11 C10 H10 108.1
C10 C11 H11A 109.5
C10 C11 H11B 109.5
H11A C11 H11B 109.5
C10 C11 H11C 109.5
H11A C11 H11C 109.5
H11B C11 H11C 109.5
C10 C12 H12A 109.5
C10 C12 H12B 109.5
H12A C12 H12B 109.5
C10 C12 H12C 109.5
H12A C12 H12C 109.5
H12B C12 H12C 109.5
N1 C13 C20 114.00(17)
N1 C13 C14 125.51(18)
C20 C13 C14 120.49(18)
C19 C14 C15 118.83(19)
C19 C14 C13 119.60(18)
C15 C14 C13 121.51(19)
C16 C15 C14 120.7(2)
C16 C15 H15 119.7
C14 C15 H15 119.7
C15 C16 C17 120.1(2)
C15 C16 H16 120.0
C17 C16 H16 120.0
C18 C17 C16 119.8(2)
C18 C17 H17 120.1
C16 C17 H17 120.1
C17 C18 C19 120.6(2)
C17 C18 H18 119.7
C19 C18 H18 119.7
C18 C19 C14 120.0(2)
C18 C19 H19 120.0
C14 C19 H19 120.0
C21 C20 N2 123.26(18)
C21 C20 C13 124.28(17)
N2 C20 C13 112.15(17)
C20 C21 C22 117.69(18)
C20 C21 H21 121.2
C22 C21 H21 121.2
C23 C22 C21 120.9(2)
C23 C22 H22 119.6
C21 C22 H22 119.6
C22 C23 C24 120.83(19)
C22 C23 H23 119.6
C24 C23 H23 119.6
C25 C24 N2 116.99(18)
C25 C24 C23 126.40(18)
N2 C24 C23 116.58(17)
C24 C25 N3 113.92(17)
C24 C25 C26 125.97(19)
N3 C25 C26 120.01(17)
C31 C26 C27 116.86(18)
C31 C26 C25 121.68(19)
C27 C26 C25 121.46(18)
C28 C27 C26 121.6(2)
C28 C27 H27 119.2
C26 C27 H27 119.2
C27 C28 C29 120.2(2)
C27 C28 H28 119.9
C29 C28 H28 119.9
C30 C29 C28 119.19(19)
C30 C29 H29 120.4
C28 C29 H29 120.4
C29 C30 C31 120.8(2)
C29 C30 H30 119.6
C31 C30 H30 119.6
C30 C31 C26 121.2(2)
C30 C31 H31 119.4
C26 C31 H31 119.4
C37 C32 C33 121.05(17)
C37 C32 N3 119.27(18)
C33 C32 N3 119.65(17)
C34 C33 C32 118.18(19)
C34 C33 C38 118.16(19)
C32 C33 C38 123.55(17)
C35 C34 C33 121.6(2)
C35 C34 H34 119.2
C33 C34 H34 119.2
C36 C35 C34 119.25(19)
C36 C35 H35 120.4
C34 C35 H35 120.4
C35 C36 C37 122.1(2)
C35 C36 H36 118.9
C37 C36 H36 118.9
C36 C37 C32 117.72(19)
C36 C37 C41 118.57(18)
C32 C37 C41 123.65(17)
C33 C38 C40 109.80(18)
C33 C38 C39 112.71(17)
C40 C38 C39 111.1(2)
C33 C38 H38 107.7
C40 C38 H38 107.7
C39 C38 H38 107.7
C38 C39 H39A 109.5
C38 C39 H39B 109.5
H39A C39 H39B 109.5
C38 C39 H39C 109.5
H39A C39 H39C 109.5
H39B C39 H39C 109.5
C38 C40 H40A 109.5
C38 C40 H40B 109.5
H40A C40 H40B 109.5
C38 C40 H40C 109.5
H40A C40 H40C 109.5
H40B C40 H40C 109.5
C37 C41 C43 111.06(19)
C37 C41 C42 111.41(17)
C43 C41 C42 110.61(18)
C37 C41 H41 107.9
C43 C41 H41 107.9
C42 C41 H41 107.9
C41 C42 H42A 109.5
C41 C42 H42B 109.5
H42A C42 H42B 109.5
C41 C42 H42C 109.5
H42A C42 H42C 109.5
H42B C42 H42C 109.5
C41 C43 H43A 109.5
C41 C43 H43B 109.5
H43A C43 H43B 109.5
C41 C43 H43C 109.5
H43A C43 H43C 109.5
H43B C43 H43C 109.5
O1 C44 C45 112.25(16)
O1 C44 H44A 109.2
C45 C44 H44A 109.2
O1 C44 H44B 109.2
C45 C44 H44B 109.2
H44A C44 H44B 107.9
C46 C45 C50 118.96(19)
C46 C45 C44 121.63(19)
C50 C45 C44 119.41(18)
C45 C46 C47 120.8(2)
C45 C46 H46 119.6
C47 C46 H46 119.6
C48 C47 C46 119.55(19)
C48 C47 H47 120.2
C46 C47 H47 120.2
C47 C48 C49 120.33(19)
C47 C48 C51 121.2(2)
C49 C48 C51 118.5(2)
C50 C49 C48 119.6(2)
C50 C49 H49 120.2
C48 C49 H49 120.2
C49 C50 C45 120.80(19)
C49 C50 H50 119.6
C45 C50 H50 119.6
F52 C51 F51 106.2(2)
F52 C51 F53 105.49(19)
F51 C51 F53 105.4(2)
F52 C51 C48 114.1(2)
F51 C51 C48 112.90(19)
F53 C51 C48 112.00(19)
O2 C52 C53 110.21(16)
O2 C52 H52A 109.6
C53 C52 H52A 109.6
O2 C52 H52B 109.6
C53 C52 H52B 109.6
H52A C52 H52B 108.1
C54 C53 C58 118.9(2)
C54 C53 C52 119.41(19)
C58 C53 C52 121.6(2)
C55 C54 C53 121.1(2)
C55 C54 H54 119.4
C53 C54 H54 119.4
C54 C55 C56 119.5(2)
C54 C55 H55 120.3
C56 C55 H55 120.3
C57 C56 C55 120.2(2)
C57 C56 C59 120.0(2)
C55 C56 C59 119.8(2)
C56 C57 C58 119.7(2)
C56 C57 H57 120.1
C58 C57 H57 120.1
C57 C58 C53 120.6(2)
C57 C58 H58 119.7
C53 C58 H58 119.7
F60 C59 F61 108.0(2)
F60 C59 F59 105.0(2)
F61 C59 F59 105.0(2)
F60 C59 C56 113.4(2)
F61 C59 C56 113.0(2)
F59 C59 C56 111.84(17)

loop_
_geom_bond_atom_site_label_1
_geom_bond_atom_site_label_2
_geom_bond_distance
Al1 O1 1.7244(14)
Al1 O2 1.7346(14)
Al1 N2 1.8822(18)
Al1 N1 2.0956(16)
Al1 N3 2.1810(16)
C1 C2 1.404(3)
C1 C6 1.408(3)
C1 N1 1.448(2)
N1 C13 1.297(3)
O1 C44 1.404(3)
C2 C3 1.389(3)
C2 C7 1.526(3)
N2 C20 1.375(2)
N2 C24 1.401(2)
O2 C52 1.405(2)
C3 C4 1.381(3)
C3 H3 0.9500
N3 C32 1.465(2)
N3 C25 1.472(3)
N3 H3A 0.90(3)
C4 C5 1.382(3)
C4 H4 0.9500
C5 C6 1.389(3)
C5 H5 0.9500
C6 C10 1.514(3)
C7 C8 1.529(3)
C7 C9 1.539(3)
C7 H7 1.0000
C8 H8A 0.9800
C8 H8B 0.9800
C8 H8C 0.9800
C9 H9A 0.9800
C9 H9B 0.9800
C9 H9C 0.9800
C10 C12 1.533(3)
C10 C11 1.536(3)
C10 H10 1.0000
C11 H11A 0.9800
C11 H11B 0.9800
C11 H11C 0.9800
C12 H12A 0.9800
C12 H12B 0.9800
C12 H12C 0.9800
C13 C20 1.477(3)
C13 C14 1.488(3)
C14 C19 1.392(3)
C14 C15 1.398(3)
C15 C16 1.381(3)
C15 H15 0.9500
C16 C17 1.384(4)
C16 H16 0.9500
C17 C18 1.378(3)
C17 H17 0.9500
C18 C19 1.390(3)
C18 H18 0.9500
C19 H19 0.9500
C20 C21 1.352(3)
C21 C22 1.429(3)
C21 H21 0.9500
C22 C23 1.350(3)
C22 H22 0.9500
C23 C24 1.450(3)
C23 H23 0.9500
C24 C25 1.366(3)
C25 C26 1.475(3)
C26 C31 1.402(3)
C26 C27 1.403(3)
C27 C28 1.383(3)
C27 H27 0.9500
C28 C29 1.391(3)
C28 H28 0.9500
C29 C30 1.374(3)
C29 H29 0.9500
C30 C31 1.390(3)
C30 H30 0.9500
C31 H31 0.9500
C32 C37 1.407(3)
C32 C33 1.409(3)
C33 C34 1.394(3)
C33 C38 1.525(3)
C34 C35 1.384(3)
C34 H34 0.9500
C35 C36 1.373(3)
C35 H35 0.9500
C36 C37 1.399(3)
C36 H36 0.9500
C37 C41 1.516(3)
C38 C40 1.529(3)
C38 C39 1.539(3)
C38 H38 1.0000
C39 H39A 0.9800
C39 H39B 0.9800
C39 H39C 0.9800
C40 H40A 0.9800
C40 H40B 0.9800
C40 H40C 0.9800
C41 C43 1.533(3)
C41 C42 1.535(3)
C41 H41 1.0000
C42 H42A 0.9800
C42 H42B 0.9800
C42 H42C 0.9800
C43 H43A 0.9800
C43 H43B 0.9800
C43 H43C 0.9800
C44 C45 1.513(3)
C44 H44A 0.9900
C44 H44B 0.9900
C45 C46 1.387(3)
C45 C50 1.390(3)
C46 C47 1.393(3)
C46 H46 0.9500
C47 C48 1.380(3)
C47 H47 0.9500
C48 C49 1.393(3)
C48 C51 1.493(3)
C49 C50 1.384(3)
C49 H49 0.9500
C50 H50 0.9500
C51 F52 1.326(3)
C51 F51 1.338(3)
C51 F53 1.342(3)
C52 C53 1.511(3)
C52 H52A 0.9900
C52 H52B 0.9900
C53 C54 1.385(3)
C53 C58 1.388(3)
C54 C55 1.382(3)
C54 H54 0.9500
C55 C56 1.387(3)
C55 H55 0.9500
C56 C57 1.386(3)
C56 C59 1.491(3)
C57 C58 1.387(3)
C57 H57 0.9500
C58 H58 0.9500
C59 F60 1.323(3)
C59 F61 1.329(3)
C59 F59 1.346(3)

loop_
_geom_hbond_atom_site_label_D
_geom_hbond_atom_site_label_H
_geom_hbond_atom_site_label_A
_geom_hbond_distance_DH
_geom_hbond_distance_HA
_geom_hbond_distance_DA
_geom_hbond_angle_DHA
N3 H3A O2 0.90(3) 2.39(2) 2.839(2) 110.8(17)

loop_
_geom_torsion_atom_site_label_1
_geom_torsion_atom_site_label_2
_geom_torsion_atom_site_label_3
_geom_torsion_atom_site_label_4
_geom_torsion
C2 C1 N1 C13 -109.7(2)
C6 C1 N1 C13 73.8(2)
C2 C1 N1 Al1 80.37(19)
C6 C1 N1 Al1 -96.2(2)
O2 Al1 O1 C44 31.48(17)
N2 Al1 O1 C44 -154.86(15)
N1 Al1 O1 C44 -73.94(16)
N3 Al1 O1 C44 125.78(16)
C6 C1 C2 C3 -0.1(3)
N1 C1 C2 C3 -176.51(17)
C6 C1 C2 C7 -179.83(18)
N1 C1 C2 C7 3.7(3)
O1 Al1 N2 C20 90.99(16)
O2 Al1 N2 C20 -95.35(14)
N1 Al1 N2 C20 3.12(13)
N3 Al1 N2 C20 176.45(15)
O1 Al1 N2 C24 -101.54(15)
O2 Al1 N2 C24 72.12(15)
N1 Al1 N2 C24 170.59(14)
N3 Al1 N2 C24 -16.08(13)
O1 Al1 O2 C52 167.81(14)
N2 Al1 O2 C52 -7.56(16)
N1 Al1 O2 C52 -90.21(15)
N3 Al1 O2 C52 71.78(15)
C1 C2 C3 C4 0.3(3)
C7 C2 C3 C4 -179.9(2)
C2 C3 C4 C5 -0.3(3)
C3 C4 C5 C6 -0.1(3)
C4 C5 C6 C1 0.4(3)
C4 C5 C6 C10 179.4(2)
C2 C1 C6 C5 -0.3(3)
N1 C1 C6 C5 176.11(18)
C2 C1 C6 C10 -179.22(18)
N1 C1 C6 C10 -2.8(3)
C3 C2 C7 C8 61.5(2)
C1 C2 C7 C8 -118.7(2)
C3 C2 C7 C9 -61.3(3)
C1 C2 C7 C9 118.5(2)
C5 C6 C10 C12 -64.4(2)
C1 C6 C10 C12 114.5(2)
C5 C6 C10 C11 58.3(3)
C1 C6 C10 C11 -122.8(2)
C1 N1 C13 C20 -179.40(15)
Al1 N1 C13 C20 -8.60(19)
C1 N1 C13 C14 -0.4(3)
Al1 N1 C13 C14 170.43(14)
N1 C13 C14 C19 -131.1(2)
C20 C13 C14 C19 47.9(3)
N1 C13 C14 C15 46.0(3)
C20 C13 C14 C15 -135.0(2)
C19 C14 C15 C16 -0.6(3)
C13 C14 C15 C16 -177.8(2)
C14 C15 C16 C17 1.4(3)
C15 C16 C17 C18 -0.9(4)
C16 C17 C18 C19 -0.3(4)
C17 C18 C19 C14 1.1(3)
C15 C14 C19 C18 -0.6(3)
C13 C14 C19 C18 176.59(19)
C24 N2 C20 C21 -1.7(3)
Al1 N2 C20 C21 165.53(15)
C24 N2 C20 C13 -175.61(16)
Al1 N2 C20 C13 -8.4(2)
N1 C13 C20 C21 -162.91(18)
C14 C13 C20 C21 18.0(3)
N1 C13 C20 N2 10.9(2)
C14 C13 C20 N2 -168.18(16)
N2 C20 C21 C22 -2.9(3)
C13 C20 C21 C22 170.25(18)
C20 C21 C22 C23 2.9(3)
C21 C22 C23 C24 1.6(3)
C20 N2 C24 C25 -175.90(17)
Al1 N2 C24 C25 16.7(2)
C20 N2 C24 C23 6.0(3)
Al1 N2 C24 C23 -161.34(14)
C22 C23 C24 C25 176.2(2)
C22 C23 C24 N2 -6.0(3)
N2 C24 C25 N3 -3.8(2)
C23 C24 C25 N3 174.06(18)
N2 C24 C25 C26 179.77(17)
C23 C24 C25 C26 -2.4(3)
C32 N3 C25 C24 132.74(18)
Al1 N3 C25 C24 -8.06(19)
C32 N3 C25 C26 -50.6(2)
Al1 N3 C25 C26 168.61(14)
C24 C25 C26 C31 137.8(2)
N3 C25 C26 C31 -38.5(3)
C24 C25 C26 C27 -41.7(3)
N3 C25 C26 C27 142.02(18)
C31 C26 C27 C28 -3.3(3)
C25 C26 C27 C28 176.26(18)
C26 C27 C28 C29 1.0(3)
C27 C28 C29 C30 1.5(3)
C28 C29 C30 C31 -1.7(3)
C29 C30 C31 C26 -0.6(3)
C27 C26 C31 C30 3.1(3)
C25 C26 C31 C30 -176.46(18)
C25 N3 C32 C37 -62.9(2)
Al1 N3 C32 C37 72.2(2)
C25 N3 C32 C33 118.7(2)
Al1 N3 C32 C33 -106.19(18)
C37 C32 C33 C34 1.4(3)
N3 C32 C33 C34 179.69(18)
C37 C32 C33 C38 -174.61(19)
N3 C32 C33 C38 3.7(3)
C32 C33 C34 C35 0.6(3)
C38 C33 C34 C35 176.8(2)
C33 C34 C35 C36 -1.7(3)
C34 C35 C36 C37 0.9(3)
C35 C36 C37 C32 1.0(3)
C35 C36 C37 C41 -176.4(2)
C33 C32 C37 C36 -2.1(3)
N3 C32 C37 C36 179.54(18)
C33 C32 C37 C41 175.12(19)
N3 C32 C37 C41 -3.2(3)
C34 C33 C38 C40 -78.4(2)
C32 C33 C38 C40 97.6(2)
C34 C33 C38 C39 46.1(3)
C32 C33 C38 C39 -138.0(2)
C36 C37 C41 C43 57.8(3)
C32 C37 C41 C43 -119.5(2)
C36 C37 C41 C42 -66.0(2)
C32 C37 C41 C42 116.8(2)
Al1 O1 C44 C45 -160.56(13)
O1 C44 C45 C46 18.2(3)
O1 C44 C45 C50 -162.42(18)
C50 C45 C46 C47 -1.2(3)
C44 C45 C46 C47 178.2(2)
C45 C46 C47 C48 0.9(3)
C46 C47 C48 C49 -0.2(3)
C46 C47 C48 C51 179.5(2)
C47 C48 C49 C50 -0.1(3)
C51 C48 C49 C50 -179.8(2)
C48 C49 C50 C45 -0.3(3)
C46 C45 C50 C49 0.9(3)
C44 C45 C50 C49 -178.5(2)
C47 C48 C51 F52 -2.4(3)
C49 C48 C51 F52 177.3(2)
C47 C48 C51 F51 119.0(2)
C49 C48 C51 F51 -61.3(3)
C47 C48 C51 F53 -122.2(2)
C49 C48 C51 F53 57.5(3)
Al1 O2 C52 C53 -118.71(16)
O2 C52 C53 C54 -49.3(2)
O2 C52 C53 C58 128.06(19)
C58 C53 C54 C55 1.2(3)
C52 C53 C54 C55 178.64(18)
C53 C54 C55 C56 -1.1(3)
C54 C55 C56 C57 0.0(3)
C54 C55 C56 C59 178.42(19)
C55 C56 C57 C58 0.9(3)
C59 C56 C57 C58 -177.50(19)
C56 C57 C58 C53 -0.8(3)
C54 C53 C58 C57 -0.3(3)
C52 C53 C58 C57 -177.64(18)
C57 C56 C59 F60 -23.8(3)
C55 C56 C59 F60 157.7(2)
C57 C56 C59 F61 -147.2(2)
C55 C56 C59 F61 34.4(3)
C57 C56 C59 F59 94.6(3)
C55 C56 C59 F59 -83.8(3)
